data_1502916
loop_
_publ_author_name
'Yatsumonji, Yasutaka'
'Sugita, Takenori'
'Tsubouchi, Akira'
'Takeda, Takeshi'

_publ_section_title
;
 Preparation of syn-tertiary homoallylic alcohols utilizing
 allenyltitanocenes generated by reductive titanation of
 gamma-trimethylsilylpropargylic carbonates.
;
_journal_issue 9
_journal_name_full 'Organic letters'
_journal_page_first 1968
_journal_page_last 1971
_journal_paper_doi 10.1021/ol100395n
_journal_volume 12
_journal_year 2010
_chemical_formula_moiety 'C13 H13 F3 O2 '
_chemical_formula_sum 'C13 H13 F3 O2'
_chemical_formula_weight 258.23
_chemical_name_systematic
;
 (3R*,4S*)-3-Methyl-4-(4-trifluoromethylphenyl)-4-pentanolide
;
_space_group_IT_number 14
_symmetry_cell_setting monoclinic
_symmetry_space_group_name_Hall '-P 2ybc'
_symmetry_space_group_name_H-M 'P 1 21/c 1'
_atom_sites_solution_hydrogens geom
_atom_sites_solution_primary direct
_atom_sites_solution_secondary difmap
_audit_creation_method SHELXL-97
_cell_angle_alpha 90.00
_cell_angle_beta 98.848(2)
_cell_angle_gamma 90.00
_cell_formula_units_Z 4
_cell_length_a 10.1139(3)
_cell_length_b 11.3708(4)
_cell_length_c 10.8402(4)
_cell_measurement_reflns_used 19398
_cell_measurement_temperature 296(2)
_cell_measurement_theta_max 68.4
_cell_measurement_theta_min 3.9
_cell_volume 1231.82(7)
_computing_cell_refinement PROCESS-AUTO
_computing_data_collection PROCESS-AUTO
_computing_data_reduction CrystalStructure
_computing_publication_material 'CrystalStructure 3.8'
_computing_structure_refinement 'SHELXL-97 (Sheldrick, 1997)'
_computing_structure_solution SIR2004
_diffrn_ambient_temperature 296(2)
_diffrn_detector_area_resol_mean 10.00
_diffrn_measured_fraction_theta_full 0.996
_diffrn_measured_fraction_theta_max 0.996
_diffrn_measurement_device_type 'Rigaku RAXIS-RAPID'
_diffrn_measurement_method \w
_diffrn_radiation_monochromator graphite
_diffrn_radiation_source 'fine-focus sealed tube'
_diffrn_radiation_type CuK\a
_diffrn_radiation_wavelength 1.54187
_diffrn_reflns_av_R_equivalents 0.0440
_diffrn_reflns_av_sigmaI/netI 0.0186
_diffrn_reflns_limit_h_max 12
_diffrn_reflns_limit_h_min -12
_diffrn_reflns_limit_k_max 13
_diffrn_reflns_limit_k_min -13
_diffrn_reflns_limit_l_max 12
_diffrn_reflns_limit_l_min -12
_diffrn_reflns_number 21632
_diffrn_reflns_theta_full 68.23
_diffrn_reflns_theta_max 68.23
_diffrn_reflns_theta_min 4.42
_exptl_absorpt_coefficient_mu 1.065
_exptl_absorpt_correction_T_max 0.7406
_exptl_absorpt_correction_T_min 0.5675
_exptl_absorpt_correction_type numerical
_exptl_absorpt_process_details
;
    Higashi, T. (1999). Program for Absorption Correction.
    Rigaku Corporation, Tokyo, Japan.
;
_exptl_crystal_colour colorless
_exptl_crystal_density_diffrn 1.392
_exptl_crystal_density_method 'not measured'
_exptl_crystal_description block
_exptl_crystal_F_000 536
_exptl_crystal_size_max 0.60
_exptl_crystal_size_mid 0.50
_exptl_crystal_size_min 0.30
_refine_diff_density_max 0.447
_refine_diff_density_min -0.237
_refine_diff_density_rms 0.051
_refine_ls_extinction_coef 0.0185(13)
_refine_ls_extinction_expression Fc^*^=kFc[1+0.001xFc^2^\l^3^/sin(2\q)]^-1/4^
_refine_ls_extinction_method SHELXL
_refine_ls_goodness_of_fit_ref 1.081
_refine_ls_hydrogen_treatment riding
_refine_ls_matrix_type full
_refine_ls_number_parameters 166
_refine_ls_number_reflns 2249
_refine_ls_number_restraints 0
_refine_ls_restrained_S_all 1.081
_refine_ls_R_factor_all 0.0552
_refine_ls_R_factor_gt 0.0516
_refine_ls_shift/su_max 0.000
_refine_ls_shift/su_mean 0.000
_refine_ls_structure_factor_coef Fsqd
_refine_ls_weighting_details 'calc w=1/[\s^2^(Fo^2^)+(0.0625P)^2^+0.5226P] where P=(Fo^2^+2Fc^2^)/3'
_refine_ls_weighting_scheme calc
_refine_ls_wR_factor_gt 0.1330
_refine_ls_wR_factor_ref 0.1359
_reflns_number_gt 2010
_reflns_number_total 2249
_reflns_threshold_expression >2sigma(I)
_cod_data_source_file ol100395n_si_003.cif
_cod_data_source_block I
_cod_database_code 1502916

loop_
_symmetry_equiv_pos_as_xyz
'x, y, z'
'-x, y+1/2, -z+1/2'
'-x, -y, -z'
'x, -y-1/2, z-1/2'

loop_
_atom_site_label
_atom_site_type_symbol
_atom_site_fract_x
_atom_site_fract_y
_atom_site_fract_z
_atom_site_U_iso_or_equiv
_atom_site_adp_type
_atom_site_occupancy
_atom_site_symmetry_multiplicity
_atom_site_calc_flag
_atom_site_refinement_flags
F1 F 0.96785(13) 0.27099(14) 0.37345(18) 0.0884(6) Uani 1 1 d .
F2 F 0.96082(14) 0.08889(13) 0.40528(16) 0.0814(5) Uani 1 1 d .
F3 F 0.91757(14) 0.20732(19) 0.54573(15) 0.0962(6) Uani 1 1 d .
O3 O 0.18037(17) 0.01531(16) -0.03606(14) 0.0700(5) Uani 1 1 d .
O4 O 0.32365(13) 0.13023(14) 0.08365(12) 0.0541(4) Uani 1 1 d .
C1 C 0.66095(19) 0.25090(19) 0.42242(19) 0.0504(5) Uani 1 1 d .
H1 H 0.6883 0.2935 0.4951 0.060 Uiso 1 1 calc R
C2 C 0.52805(19) 0.25051(18) 0.36949(19) 0.0504(5) Uani 1 1 d .
H2 H 0.4665 0.2932 0.4068 0.060 Uiso 1 1 calc R
C3 C 0.75408(18) 0.18790(16) 0.36755(17) 0.0435(4) Uani 1 1 d .
C4 C 0.8984(2) 0.1896(2) 0.4231(2) 0.0563(5) Uani 1 1 d .
C5 C 0.71290(19) 0.12434(16) 0.26011(18) 0.0460(5) Uani 1 1 d .
H5 H 0.7750 0.0822 0.2229 0.055 Uiso 1 1 calc R
C6 C 0.57887(19) 0.12315(17) 0.20748(18) 0.0459(5) Uani 1 1 d .
H6 H 0.5516 0.0792 0.1358 0.055 Uiso 1 1 calc R
C7 C 0.2811(2) 0.3099(2) 0.1874(3) 0.0664(6) Uani 1 1 d .
H7A H 0.1897 0.3060 0.1474 0.080 Uiso 1 1 calc R
H7B H 0.3328 0.3534 0.1357 0.080 Uiso 1 1 calc R
H7C H 0.2853 0.3485 0.2667 0.080 Uiso 1 1 calc R
C8 C 0.33710(19) 0.18630(16) 0.20707(17) 0.0444(5) Uani 1 1 d .
C9 C 0.3250(2) 0.0036(2) 0.3460(2) 0.0636(6) Uani 1 1 d .
H9A H 0.3914 0.0316 0.4124 0.076 Uiso 1 1 calc R
H9B H 0.3677 -0.0403 0.2876 0.076 Uiso 1 1 calc R
H9C H 0.2627 -0.0461 0.3798 0.076 Uiso 1 1 calc R
C11 C 0.25052(18) 0.10805(19) 0.27962(18) 0.0495(5) Uani 1 1 d .
H11 H 0.2105 0.1558 0.3395 0.059 Uiso 1 1 calc R
C12 C 0.1422(2) 0.0666(2) 0.1746(2) 0.0570(6) Uani 1 1 d .
H12A H 0.1097 -0.0109 0.1924 0.068 Uiso 1 1 calc R
H12B H 0.0674 0.1210 0.1626 0.068 Uiso 1 1 calc R
C13 C 0.2114(2) 0.06369(18) 0.06220(19) 0.0507(5) Uani 1 1 d .
C15 C 0.48459(18) 0.18719(16) 0.26096(17) 0.0420(4) Uani 1 1 d .

loop_
_atom_site_aniso_label
_atom_site_aniso_U_11
_atom_site_aniso_U_22
_atom_site_aniso_U_33
_atom_site_aniso_U_23
_atom_site_aniso_U_13
_atom_site_aniso_U_12
F1 0.0440(7) 0.0795(10) 0.1426(15) 0.0275(9) 0.0178(8) -0.0106(6)
F2 0.0564(8) 0.0731(9) 0.1113(12) 0.0079(8) 0.0021(7) 0.0186(7)
F3 0.0510(8) 0.1629(17) 0.0703(10) -0.0192(10) -0.0047(7) -0.0052(9)
O3 0.0699(10) 0.0816(11) 0.0539(9) -0.0259(8) -0.0049(7) 0.0080(8)
O4 0.0518(8) 0.0718(9) 0.0392(7) -0.0049(6) 0.0088(6) -0.0034(7)
C1 0.0459(10) 0.0589(12) 0.0470(11) -0.0122(9) 0.0096(8) -0.0056(9)
C2 0.0425(10) 0.0593(12) 0.0517(11) -0.0137(9) 0.0150(8) -0.0010(8)
C3 0.0406(10) 0.0443(10) 0.0475(10) 0.0049(8) 0.0126(8) -0.0022(7)
C4 0.0440(11) 0.0602(13) 0.0653(14) 0.0021(10) 0.0108(9) -0.0017(9)
C5 0.0466(10) 0.0454(10) 0.0494(11) 0.0004(8) 0.0182(8) 0.0032(8)
C6 0.0505(10) 0.0493(10) 0.0401(9) -0.0056(8) 0.0140(8) -0.0036(8)
C7 0.0590(13) 0.0508(12) 0.0838(17) 0.0009(11) -0.0063(12) 0.0065(10)
C8 0.0462(10) 0.0462(10) 0.0408(10) -0.0025(8) 0.0068(8) -0.0003(8)
C9 0.0587(13) 0.0718(14) 0.0592(13) 0.0198(11) 0.0056(10) -0.0140(11)
C11 0.0412(10) 0.0644(12) 0.0443(10) -0.0072(9) 0.0113(8) -0.0060(9)
C12 0.0463(11) 0.0682(13) 0.0558(12) -0.0084(10) 0.0052(9) -0.0105(10)
C13 0.0483(11) 0.0538(11) 0.0476(11) -0.0072(9) 0.0000(8) 0.0052(9)
C15 0.0412(9) 0.0453(10) 0.0412(9) -0.0003(7) 0.0120(7) -0.0038(7)

loop_
_atom_type_symbol
_atom_type_description
_atom_type_scat_dispersion_real
_atom_type_scat_dispersion_imag
_atom_type_scat_source
C C 0.0181 0.0091 'International Tables Vol C Tables 4.2.6.8 and 6.1.1.4'
H H 0.0000 0.0000 'International Tables Vol C Tables 4.2.6.8 and 6.1.1.4'
F F 0.0727 0.0534 'International Tables Vol C Tables 4.2.6.8 and 6.1.1.4'
O O 0.0492 0.0322 'International Tables Vol C Tables 4.2.6.8 and 6.1.1.4'

loop_
_geom_angle_atom_site_label_1
_geom_angle_atom_site_label_2
_geom_angle_atom_site_label_3
_geom_angle
C13 O4 C8 110.89(14)
C2 C1 C3 120.18(18)
C2 C1 H1 119.9
C3 C1 H1 119.9
C1 C2 C15 120.98(17)
C1 C2 H2 119.5
C15 C2 H2 119.5
C5 C3 C1 119.70(17)
C5 C3 C4 119.85(17)
C1 C3 C4 120.44(18)
F1 C4 F3 107.19(19)
F1 C4 F2 104.33(17)
F3 C4 F2 105.97(19)
F1 C4 C3 113.09(18)
F3 C4 C3 112.93(17)
F2 C4 C3 112.67(18)
C3 C5 C6 120.08(17)
C3 C5 H5 120.0
C6 C5 H5 120.0
C5 C6 C15 120.74(17)
C5 C6 H6 119.6
C15 C6 H6 119.6
C8 C7 H7A 109.5
C8 C7 H7B 109.5
H7A C7 H7B 109.5
C8 C7 H7C 109.5
H7A C7 H7C 109.5
H7B C7 H7C 109.5
O4 C8 C15 107.55(14)
O4 C8 C7 107.07(16)
C15 C8 C7 111.82(16)
O4 C8 C11 103.48(14)
C15 C8 C11 114.12(15)
C7 C8 C11 112.09(17)
C11 C9 H9A 109.5
C11 C9 H9B 109.5
H9A C9 H9B 109.5
C11 C9 H9C 109.5
H9A C9 H9C 109.5
H9B C9 H9C 109.5
C9 C11 C12 110.89(18)
C9 C11 C8 114.25(16)
C12 C11 C8 101.31(16)
C9 C11 H11 110.0
C12 C11 H11 110.0
C8 C11 H11 110.0
C13 C12 C11 103.97(16)
C13 C12 H12A 111.0
C11 C12 H12A 111.0
C13 C12 H12B 111.0
C11 C12 H12B 111.0
H12A C12 H12B 109.0
O3 C13 O4 120.5(2)
O3 C13 C12 130.0(2)
O4 C13 C12 109.45(16)
C2 C15 C6 118.31(17)
C2 C15 C8 119.56(16)
C6 C15 C8 122.10(16)

loop_
_geom_bond_atom_site_label_1
_geom_bond_atom_site_label_2
_geom_bond_distance
F1 C4 1.325(3)
F2 C4 1.336(3)
F3 C4 1.329(3)
O3 C13 1.197(2)
O4 C13 1.354(2)
O4 C8 1.469(2)
C1 C2 1.378(3)
C1 C3 1.388(3)
C1 H1 0.9300
C2 C15 1.392(3)
C2 H2 0.9300
C3 C5 1.380(3)
C3 C4 1.491(3)
C5 C6 1.388(3)
C5 H5 0.9300
C6 C15 1.395(3)
C6 H6 0.9300
C7 C8 1.518(3)
C7 H7A 0.9600
C7 H7B 0.9600
C7 H7C 0.9600
C8 C15 1.516(3)
C8 C11 1.546(3)
C9 C11 1.526(3)
C9 H9A 0.9600
C9 H9B 0.9600
C9 H9C 0.9600
C11 C12 1.528(3)
C11 H11 0.9800
C12 C13 1.496(3)
C12 H12A 0.9700
C12 H12B 0.9700

loop_
_geom_torsion_atom_site_label_1
_geom_torsion_atom_site_label_2
_geom_torsion_atom_site_label_3
_geom_torsion_atom_site_label_4
_geom_torsion
C3 C1 C2 C15 0.2(3)
C2 C1 C3 C5 -0.3(3)
C2 C1 C3 C4 178.95(19)
C5 C3 C4 F1 85.5(2)
C1 C3 C4 F1 -93.8(2)
C5 C3 C4 F3 -152.5(2)
C1 C3 C4 F3 28.2(3)
C5 C3 C4 F2 -32.5(3)
C1 C3 C4 F2 148.21(19)
C1 C3 C5 C6 -0.2(3)
C4 C3 C5 C6 -179.53(18)
C3 C5 C6 C15 1.0(3)
C13 O4 C8 C15 143.01(16)
C13 O4 C8 C7 -96.66(19)
C13 O4 C8 C11 21.9(2)
O4 C8 C11 C9 87.80(19)
C15 C8 C11 C9 -28.8(2)
C7 C8 C11 C9 -157.17(19)
O4 C8 C11 C12 -31.47(18)
C15 C8 C11 C12 -148.03(17)
C7 C8 C11 C12 83.6(2)
C9 C11 C12 C13 -91.4(2)
C8 C11 C12 C13 30.2(2)
C8 O4 C13 O3 176.63(18)
C8 O4 C13 C12 -2.2(2)
C11 C12 C13 O3 162.6(2)
C11 C12 C13 O4 -18.7(2)
C1 C2 C15 C6 0.5(3)
C1 C2 C15 C8 178.49(18)
C5 C6 C15 C2 -1.1(3)
C5 C6 C15 C8 -179.01(17)
O4 C8 C15 C2 170.70(17)
C7 C8 C15 C2 53.4(2)
C11 C8 C15 C2 -75.1(2)
O4 C8 C15 C6 -11.4(2)
C7 C8 C15 C6 -128.7(2)
C11 C8 C15 C6 102.8(2)
